data_9002508
loop_
_publ_author_name
'Evans, H. T.'
'Konnert, J. A.'
'Ross, M.'

_publ_section_title
;The crystal structure of tetranatrolite from Mont Saint-Hilaire, Quebec, and
 its chemical and structural relationship to paranatrolite and gonnardite
;
_journal_name_full 'American Mineralogist'
_journal_page_first 1808
_journal_page_last 1815
_journal_volume 85
_journal_year 2000
_chemical_formula_sum 'Al2.15 Ca0.3 H8 Na1.7 O12.72 Si2.85'
_chemical_name_mineral Gonnardite
_space_group_IT_number 122
_symmetry_space_group_name_Hall 'I -4 2bw'
_symmetry_space_group_name_H-M 'I -4 2 d'
_cell_angle_alpha 90
_cell_angle_beta 90
_cell_angle_gamma 90
_cell_formula_units_Z 4
_cell_length_a 13.197
_cell_length_b 13.197
_cell_length_c 6.630
_cell_volume 1154.686
_database_code_amcsd 0002597
_exptl_crystal_density_diffrn 2.305
_cod_original_formula_sum '(Si2.85 Al2.15) O12.72 (Na1.7 Ca.3) H8'
_cod_database_code 9002508

loop_
_space_group_symop_operation_xyz
x,y,z
1/2+x,1/2+y,1/2+z
1/2-y,-x,3/4+z
-y,1/2-x,1/4+z
y,-x,-z
1/2+y,1/2-x,1/2-z
-x,1/2+y,1/4-z
1/2-x,+y,3/4-z
-x,-y,z
1/2-x,1/2-y,1/2+z
1/2+y,x,3/4+z
+y,1/2+x,1/4+z
-y,x,-z
1/2-y,1/2+x,1/2-z
x,1/2-y,1/4-z
1/2+x,-y,3/4-z

loop_
_atom_site_label
_atom_site_fract_x
_atom_site_fract_y
_atom_site_fract_z
_atom_site_occupancy
_atom_site_U_iso_or_equiv
_atom_site_type_symbol
_atom_site_attached_hydrogens
Si1 0.00000 0.00000 0.00000 0.57000 0.02250 Si 0
Al1 0.00000 0.00000 0.00000 0.43000 0.02250 Al 0
Si2 0.05440 0.13300 0.62140 0.57000 0.02140 Si 0
Al2 0.05440 0.13300 0.62140 0.43000 0.02140 Al 0
O1 0.39440 0.25000 0.12500 1.00000 0.02200 O 0
O2 0.13330 0.06270 0.48130 1.00000 0.03200 O 0
O3 0.05060 0.09180 0.86030 1.00000 0.01500 O 0
Na 0.69140 0.25000 0.12500 0.85000 0.03200 Na 0
Ca 0.69140 0.25000 0.12500 0.15000 0.03200 Ca 0
Wat4 0.13340 0.25000 0.12500 1.00000 0.04700 O 2
Wat5 0.87200 0.26000 0.18200 0.18000 0.03300 O 2

loop_
_cod_changelog_entry_id
_cod_changelog_entry_author
_cod_changelog_entry_date
_cod_changelog_entry_text
1
;cod-tools version 3.8.0
Id: cif_guess_AMCSD_atom_types 9581 2023-05-17 12:35:41Z saulius
;
2023-05-18T11:37:19+03:00
;Derived atom types and hydrogen counts
from atom names that follow the AMCSD naming convention
(Wat == water, O-H == hydroxyl).
;

loop_
_cod_related_entry_id
_cod_related_entry_database
_cod_related_entry_code
1 AMCSD 0002597
